data_2100879
loop_
_publ_author_name
'Krause, J. A.'
'Baures, P. W.'
'Eggleston, D. S.'

_publ_section_title
;
 Molecular structures of <small>L</small>-Leu-<small>L</small>-Tyr,
 Gly-<small>D</small>,<small>L</small>-Met.<i>p</i>-toluenesulfonate
 and <small>L</small>-His-<small>L</small>-Leu
;
_journal_issue 1
_journal_name_full 'Acta Crystallographica Section B'
_journal_page_first 123
_journal_page_last 130
_journal_paper_doi 10.1107/S0108768192006207
_journal_volume 49
_journal_year 1993
_chemical_formula_sum 'C15 H22 N2 O4'
_chemical_formula_weight 294.35
_symmetry_cell_setting orthorhombic
_symmetry_space_group_name_Hall 'P 2ac 2ab'
_symmetry_space_group_name_H-M 'P 21 21 21'
_cell_angle_alpha 90
_cell_angle_beta 90
_cell_angle_gamma 90
_cell_formula_units_Z 4
_cell_length_a 5.6440(10)
_cell_length_b 12.094(3)
_cell_length_c 22.548(4)
_cell_volume 1539.1(5)
_diffrn_radiation_type Cu
_diffrn_radiation_wavelength 1.54184
_exptl_absorpt_coefficient_mu 0.7228
_exptl_crystal_density_diffrn 1.270
_exptl_crystal_F_000 632
_cod_data_source_file cd0063.cif
_cod_data_source_block cd0063a
_cod_original_cell_volume 1539.0(5)
_cod_database_code 2100879

loop_
_atom_site_label
_atom_site_fract_x
_atom_site_fract_y
_atom_site_fract_z
O' .4466(4) .6222(2) .21906(8)
O" .7982(4) .55560(10) .19439(8)
O1 .3403(4) .25270(10) .16836(8)
O2H .2524(4) .2794(2) -.11563(7)
N1 -.0408(5) .1877(2) .22787(8)
N2 .2418(5) .4357(2) .16975(9)
C1' .2131(5) .3294(2) .18500(10)
C1A .0140(5) .3083(2) .22910(10)
C1B .0974(6) .3404(2) .29180(10)
C1G -.0881(7) .3258(2) .34030(10)
C2' .5767(6) .5586(2) .19080(10)
C2A .4599(6) .4806(2) .14520(10)
C2B .4136(6) .5459(2) .08750(10)
C2G .3608(6) .4729(2) .03470(10)
C2Z .2795(6) .3434(2) -.06550(10)
C1D1 .0288(8) .3320(3) .40090(10)
C1D2 -.2844(8) .4110(3) .3350(2)
C2D1 .1483(6) .4800(2) .00440(10)
C2D2 .5301(6) .3990(2) .01460(10)
C2E1 .1070(6) .4155(2) -.04630(10)
C2E2 .4920(6) .3340(2) -.03560(10)
H1 .095(6) .144(3) .2520(10)
H2 -.187(6) .170(3) .2450(10)
H3 -.053(7) .164(3) .1890(10)
H4 -.136(6) .350(3) .2140(10)
H5 .123(6) .485(3) .1790(10)
H6 .572(7) .415(3) .1360(10)
H7 .243(7) .298(3) .3020(10)
H8 .152(6) .424(3) .2920(10)
H9 -.159(7) .255(3) .3340(10)
H10 -.206(9) .495(4) .348(2)
H11 -.404(9) .387(3) .364(2)
H12 -.363(7) .411(3) .291(2)
H13 -.087(8) .327(3) .430(2)
H14 .089(9) .411(3) .407(2)
H15 .163(8) .277(3) .409(2)
H16 .280(7) .599(3) .0940(10)
H17 .560(7) .590(3) .0830(10)
H18 .008(7) .525(3) .0180(10)
H19 -.044(7) .420(3) -.0680(10)
H20 .074(7) .272(3) -.1320(10)
H21 .619(6) .287(3) -.0480(10)
H22 .670(7) .394(3) .0360(10)

loop_
_geom_bond_atom_site_label_1
_geom_bond_atom_site_label_2
_geom_bond_distance
O' C2' 1.239(3)
O" C2' 1.254(3)
O1 C1' 1.231(2)
O2H C2Z 1.378(2)
N1 C1A 1.490(2)
N2 C1' 1.341(2)
N2 C2A 1.455(3)
C1' C1A 1.522(3)
C1A C1B 1.538(3)
C1B C1G 1.526(3)
C1G C1D1 1.518(3)
C1G C1D2 1.518(4)
C2' C2A 1.543(3)
C2A C2B 1.545(3)
C2B C2G 1.510(3)
C2G C2D1 1.383(3)
C2G C2D2 1.386(3)
C2Z C2E1 1.377(3)
C2Z C2E2 1.381(3)
C2D1 C2E1 1.404(3)
C2D2 C2E2 1.393(3)
